data_2225552
loop_
_publ_author_name
'Lo, Kong Mun'
'Ng, Seik Weng'

_publ_section_title
;
 Bis(trimethylphenylammonium)
 hexa[bromido/chlorido(0.792/0.208)]stannate(IV)
;
_journal_coeditor_code HB5336
_journal_issue 4
_journal_name_full 'Acta Crystallographica Section E'
_journal_page_first m353
_journal_paper_doi 10.1107/S160053681000680X
_journal_volume 66
_journal_year 2010
_chemical_formula_iupac '(C9 H14 N)2 [Sn Br4.75 Cl1.25]'
_chemical_formula_moiety '2(C9 H14 N +), Br4.75 Cl1.25 Sn1 2-'
_chemical_formula_sum 'C18 H28 Br4.75 Cl1.25 N2 Sn'
_chemical_formula_weight 815.00
_chemical_name_systematic
;
Bis(trimethylphenylammonium) hexa[bromido/chlorido(0.792/0.208)]stannate(IV)
;
_space_group_IT_number 14
_symmetry_cell_setting monoclinic
_symmetry_space_group_name_Hall '-P 2ybc'
_symmetry_space_group_name_H-M 'P 1 21/c 1'
_atom_sites_solution_hydrogens geom
_atom_sites_solution_primary direct
_atom_sites_solution_secondary difmap
_audit_creation_method SHELXL-97
_cell_angle_alpha 90.00
_cell_angle_beta 104.4330(10)
_cell_angle_gamma 90.00
_cell_formula_units_Z 2
_cell_length_a 8.80030(10)
_cell_length_b 10.6362(2)
_cell_length_c 14.2869(2)
_cell_measurement_reflns_used 4823
_cell_measurement_temperature 293(2)
_cell_measurement_theta_max 28.2
_cell_measurement_theta_min 2.4
_cell_volume 1295.07(3)
_computing_cell_refinement 'SAINT (Bruker, 2009)'
_computing_data_collection 'APEX2 (Bruker, 2009)'
_computing_data_reduction 'SAINT (Bruker, 2009)'
_computing_molecular_graphics 'X-SEED (Barbour, 2001)'
_computing_publication_material 'publCIF (Westrip, 2010)'
_computing_structure_refinement 'SHELXL97 (Sheldrick, 2008)'
_computing_structure_solution 'SHELXS97 (Sheldrick, 2008)'
_diffrn_ambient_temperature 293(2)
_diffrn_measured_fraction_theta_full 1.000
_diffrn_measured_fraction_theta_max 1.000
_diffrn_measurement_device_type 'Bruker SMART APEX diffractometer'
_diffrn_measurement_method '\w scans'
_diffrn_radiation_monochromator graphite
_diffrn_radiation_source 'fine-focus sealed tube'
_diffrn_radiation_type MoK\a
_diffrn_radiation_wavelength 0.71073
_diffrn_reflns_av_R_equivalents 0.0225
_diffrn_reflns_av_sigmaI/netI 0.0203
_diffrn_reflns_limit_h_max 11
_diffrn_reflns_limit_h_min -11
_diffrn_reflns_limit_k_max 13
_diffrn_reflns_limit_k_min -13
_diffrn_reflns_limit_l_max 18
_diffrn_reflns_limit_l_min -18
_diffrn_reflns_number 12094
_diffrn_reflns_theta_full 27.50
_diffrn_reflns_theta_max 27.50
_diffrn_reflns_theta_min 2.39
_diffrn_standards_decay_% 0
_diffrn_standards_interval_count 0
_diffrn_standards_interval_time 0
_diffrn_standards_number 0
_exptl_absorpt_coefficient_mu 8.451
_exptl_absorpt_correction_T_max 0.2828
_exptl_absorpt_correction_T_min 0.1860
_exptl_absorpt_correction_type multi-scan
_exptl_absorpt_process_details '(SADABS; Sheldrick, 1996)'
_exptl_crystal_colour Yellow
_exptl_crystal_density_diffrn 2.090
_exptl_crystal_density_method 'not measured'
_exptl_crystal_description Block
_exptl_crystal_F_000 775
_exptl_crystal_size_max 0.30
_exptl_crystal_size_mid 0.30
_exptl_crystal_size_min 0.20
_refine_diff_density_max 0.380
_refine_diff_density_min -0.578
_refine_ls_extinction_method none
_refine_ls_goodness_of_fit_ref 1.008
_refine_ls_hydrogen_treatment constr
_refine_ls_matrix_type full
_refine_ls_number_parameters 133
_refine_ls_number_reflns 2974
_refine_ls_number_restraints 5
_refine_ls_restrained_S_all 1.007
_refine_ls_R_factor_all 0.0285
_refine_ls_R_factor_gt 0.0210
_refine_ls_shift/su_max 0.001
_refine_ls_shift/su_mean 0.001
_refine_ls_structure_factor_coef Fsqd
_refine_ls_weighting_details 'calc w=1/[\s^2^(Fo^2^)+(0.0273P)^2^+0.3311P] where P=(Fo^2^+2Fc^2^)/3'
_refine_ls_weighting_scheme calc
_refine_ls_wR_factor_gt 0.0491
_refine_ls_wR_factor_ref 0.0516
_reflns_number_gt 2507
_reflns_number_total 2974
_reflns_threshold_expression I>2\s(I)
_cod_data_source_file hb5336.cif
_cod_data_source_block I
_cod_depositor_comments
;
The following automatic conversions were performed:
'_symmetry_cell_setting' value 'Monoclinic' changed to 'monoclinic'
according to '/home/saulius/struct/CIF-dictionaries/cif_core.dic'
dictionary named 'cif_core.dic' version 2.4.1 from
2010-06-29.

'_exptl_absorpt_correction_type' value 'Multi-scan' changed
to 'multi-scan' according to
'/home/saulius/struct/CIF-dictionaries/cif_core.dic' dictionary named
'cif_core.dic' version 2.4.1 from 2010-06-29.

Automatic conversion script
Id: cif_fix_enum 1527 2010-12-29 10:47:43Z saulius 
;
_cod_original_sg_symbol_H-M 'P 21/c'
_cod_database_code 2225552
_cod_database_fobs_code 2225552

loop_
_symmetry_equiv_pos_as_xyz
'x, y, z'
'-x, y+1/2, -z+1/2'
'-x, -y, -z'
'x, -y-1/2, z-1/2'

loop_
_atom_site_type_symbol
_atom_site_label
_atom_site_fract_x
_atom_site_fract_y
_atom_site_fract_z
_atom_site_U_iso_or_equiv
_atom_site_adp_type
_atom_site_calc_flag
_atom_site_refinement_flags
_atom_site_occupancy
_atom_site_disorder_assembly
_atom_site_disorder_group
Sn Sn1 0.5000 0.5000 0.5000 0.02940(7) Uani d S 1 . .
Br Br1 0.79909(3) 0.50477(3) 0.52754(2) 0.04523(11) Uani d P 0.7415(13) . .
Br Br2 0.50568(4) 0.71415(3) 0.58689(2) 0.04665(11) Uani d P 0.8514(14) . .
Br Br3 0.53087(4) 0.38474(3) 0.66315(2) 0.04326(11) Uani d P 0.7821(14) . .
Cl Cl1 0.79909(3) 0.50477(3) 0.52754(2) 0.04523(11) Uani d P 0.2585(14) . .
Cl Cl2 0.50568(4) 0.71415(3) 0.58689(2) 0.04665(11) Uani d P 0.1486(14) . .
Cl Cl3 0.53087(4) 0.38474(3) 0.66315(2) 0.04326(11) Uani d P 0.2179(14) . .
N N1 0.8193(2) 0.0359(2) 0.70182(15) 0.0404(5) Uani d . 1 . .
C C1 0.9413(3) 0.0799(2) 0.65257(17) 0.0354(5) Uani d . 1 . .
C C2 0.8999(3) 0.1456(3) 0.5678(2) 0.0586(8) Uani d . 1 . .
H H2 0.7949 0.1610 0.5382 0.070 Uiso calc R 1 . .
C C3 1.0162(4) 0.1887(3) 0.5271(3) 0.0689(10) Uani d . 1 . .
H H3 0.9879 0.2330 0.4692 0.083 Uiso calc R 1 . .
C C4 1.1700(4) 0.1687(3) 0.5682(2) 0.0564(8) Uani d . 1 . .
H H4 1.2466 0.1978 0.5390 0.068 Uiso calc R 1 . .
C C5 1.2101(4) 0.1053(3) 0.6533(2) 0.0636(9) Uani d . 1 . .
H H5 1.3155 0.0919 0.6831 0.076 Uiso calc R 1 . .
C C6 1.0965(3) 0.0603(3) 0.6963(2) 0.0566(8) Uani d . 1 . .
H H6 1.1253 0.0170 0.7546 0.068 Uiso calc R 1 . .
C C7 0.8529(4) -0.0962(3) 0.7393(3) 0.0619(9) Uani d . 1 . .
H H7A 0.8527 -0.1518 0.6864 0.093 Uiso calc R 1 . .
H H7B 0.7735 -0.1221 0.7708 0.093 Uiso calc R 1 . .
H H7C 0.9537 -0.0988 0.7847 0.093 Uiso calc R 1 . .
C C8 0.8202(4) 0.1222(3) 0.7851(2) 0.0636(9) Uani d . 1 . .
H H8A 0.9203 0.1176 0.8310 0.095 Uiso calc R 1 . .
H H8B 0.7393 0.0973 0.8156 0.095 Uiso calc R 1 . .
H H8C 0.8015 0.2069 0.7618 0.095 Uiso calc R 1 . .
C C9 0.6576(3) 0.0366(3) 0.6359(2) 0.0567(8) Uani d . 1 . .
H H9A 0.6272 0.1215 0.6175 0.085 Uiso calc R 1 . .
H H9B 0.5852 0.0008 0.6689 0.085 Uiso calc R 1 . .
H H9C 0.6569 -0.0122 0.5793 0.085 Uiso calc R 1 . .

loop_
_atom_site_aniso_label
_atom_site_aniso_U_11
_atom_site_aniso_U_22
_atom_site_aniso_U_33
_atom_site_aniso_U_12
_atom_site_aniso_U_13
_atom_site_aniso_U_23
Sn1 0.02718(11) 0.02958(12) 0.03066(12) -0.00216(9) 0.00577(8) -0.00056(9)
Br1 0.02788(16) 0.0596(2) 0.04703(19) -0.00311(13) 0.00721(13) 0.00024(14)
Br2 0.05446(19) 0.03536(16) 0.04899(19) -0.00321(13) 0.01072(14) -0.00974(12)
Br3 0.04800(18) 0.04521(18) 0.03699(17) 0.00217(13) 0.01141(13) 0.00745(13)
Cl1 0.02788(16) 0.0596(2) 0.04703(19) -0.00311(13) 0.00721(13) 0.00024(14)
Cl2 0.05446(19) 0.03536(16) 0.04899(19) -0.00321(13) 0.01072(14) -0.00974(12)
Cl3 0.04800(18) 0.04521(18) 0.03699(17) 0.00217(13) 0.01141(13) 0.00745(13)
N1 0.0381(11) 0.0413(12) 0.0425(12) 0.0010(9) 0.0116(9) 0.0063(10)
C1 0.0365(13) 0.0337(12) 0.0367(13) -0.0019(10) 0.0107(10) -0.0008(10)
C2 0.0461(16) 0.064(2) 0.0621(19) 0.0077(15) 0.0071(14) 0.0280(16)
C3 0.075(2) 0.071(2) 0.064(2) -0.0009(18) 0.0238(18) 0.0325(18)
C4 0.0603(19) 0.0526(18) 0.064(2) -0.0082(15) 0.0306(16) 0.0018(15)
C5 0.0394(15) 0.086(2) 0.068(2) 0.0031(16) 0.0184(15) 0.0090(18)
C6 0.0422(15) 0.081(2) 0.0456(16) 0.0065(15) 0.0101(13) 0.0173(16)
C7 0.0571(18) 0.0496(18) 0.082(2) 0.0043(14) 0.0235(17) 0.0281(16)
C8 0.069(2) 0.077(2) 0.0519(18) 0.0022(17) 0.0294(16) -0.0079(16)
C9 0.0356(14) 0.0623(19) 0.068(2) -0.0023(13) 0.0049(14) 0.0087(16)

loop_
_atom_type_symbol
_atom_type_description
_atom_type_scat_dispersion_real
_atom_type_scat_dispersion_imag
_atom_type_scat_source
C C 0.0033 0.0016 'International Tables Vol C Tables 4.2.6.8 and 6.1.1.4'
H H 0.0000 0.0000 'International Tables Vol C Tables 4.2.6.8 and 6.1.1.4'
N N 0.0061 0.0033 'International Tables Vol C Tables 4.2.6.8 and 6.1.1.4'
Cl Cl 0.1484 0.1585 'International Tables Vol C Tables 4.2.6.8 and 6.1.1.4'
Br Br -0.2901 2.4595 'International Tables Vol C Tables 4.2.6.8 and 6.1.1.4'
Sn Sn -0.6537 1.4246 'International Tables Vol C Tables 4.2.6.8 and 6.1.1.4'

loop_
_geom_angle_atom_site_label_1
_geom_angle_atom_site_label_2
_geom_angle_atom_site_label_3
_geom_angle_site_symmetry_1
_geom_angle_site_symmetry_3
_geom_angle
_geom_angle_publ_flag
Cl1 Sn1 Br1 3_666 3_666 0.00(2) ?
Cl1 Sn1 Br1 3_666 . 180.000(15) ?
Br1 Sn1 Br1 3_666 . 180.000(15) ?
Cl1 Sn1 Cl3 3_666 3_666 89.879(10) ?
Br1 Sn1 Cl3 3_666 3_666 89.879(10) ?
Br1 Sn1 Cl3 . 3_666 90.121(10) ?
Cl1 Sn1 Br3 3_666 3_666 89.879(10) ?
Br1 Sn1 Br3 3_666 3_666 89.879(10) ?
Br1 Sn1 Br3 . 3_666 90.121(10) ?
Cl3 Sn1 Br3 3_666 3_666 0.000(6) ?
Cl1 Sn1 Br3 3_666 . 90.121(10) ?
Br1 Sn1 Br3 3_666 . 90.121(10) ?
Br1 Sn1 Br3 . . 89.879(10) ?
Cl3 Sn1 Br3 3_666 . 180.0 ?
Br3 Sn1 Br3 3_666 . 180.0 ?
Cl1 Sn1 Br2 3_666 . 89.277(10) ?
Br1 Sn1 Br2 3_666 . 89.277(10) ?
Br1 Sn1 Br2 . . 90.723(10) ?
Cl3 Sn1 Br2 3_666 . 90.014(10) ?
Br3 Sn1 Br2 3_666 . 90.014(10) ?
Br3 Sn1 Br2 . . 89.986(10) ?
Cl1 Sn1 Br2 3_666 3_666 90.723(10) ?
Br1 Sn1 Br2 3_666 3_666 90.723(10) ?
Br1 Sn1 Br2 . 3_666 89.277(10) ?
Cl3 Sn1 Br2 3_666 3_666 89.986(10) ?
Br3 Sn1 Br2 3_666 3_666 89.986(10) ?
Br3 Sn1 Br2 . 3_666 90.014(10) ?
Br2 Sn1 Br2 . 3_666 180.0 ?
Cl1 Sn1 Cl2 3_666 3_666 90.723(10) ?
Br1 Sn1 Cl2 3_666 3_666 90.723(10) ?
Br1 Sn1 Cl2 . 3_666 89.277(10) ?
Cl3 Sn1 Cl2 3_666 3_666 89.986(10) ?
Br3 Sn1 Cl2 3_666 3_666 89.986(10) ?
Br3 Sn1 Cl2 . 3_666 90.014(10) ?
Br2 Sn1 Cl2 . 3_666 180.0 ?
Br2 Sn1 Cl2 3_666 3_666 0.000(6) ?
C8 N1 C1 . . 108.6(2) ?
C8 N1 C9 . . 108.1(2) ?
C1 N1 C9 . . 112.5(2) ?
C8 N1 C7 . . 109.1(2) ?
C1 N1 C7 . . 111.0(2) ?
C9 N1 C7 . . 107.4(2) ?
C6 C1 C2 . . 119.8(2) ?
C6 C1 N1 . . 119.2(2) ?
C2 C1 N1 . . 120.8(2) ?
C1 C2 C3 . . 118.9(3) ?
C1 C2 H2 . . 120.6 ?
C3 C2 H2 . . 120.6 ?
C4 C3 C2 . . 122.3(3) ?
C4 C3 H3 . . 118.9 ?
C2 C3 H3 . . 118.9 ?
C3 C4 C5 . . 118.4(3) ?
C3 C4 H4 . . 120.8 ?
C5 C4 H4 . . 120.8 ?
C4 C5 C6 . . 121.0(3) ?
C4 C5 H5 . . 119.5 ?
C6 C5 H5 . . 119.5 ?
C1 C6 C5 . . 119.6(3) ?
C1 C6 H6 . . 120.2 ?
C5 C6 H6 . . 120.2 ?
N1 C7 H7A . . 109.5 ?
N1 C7 H7B . . 109.5 ?
H7A C7 H7B . . 109.5 ?
N1 C7 H7C . . 109.5 ?
H7A C7 H7C . . 109.5 ?
H7B C7 H7C . . 109.5 ?
N1 C8 H8A . . 109.5 ?
N1 C8 H8B . . 109.5 ?
H8A C8 H8B . . 109.5 ?
N1 C8 H8C . . 109.5 ?
H8A C8 H8C . . 109.5 ?
H8B C8 H8C . . 109.5 ?
N1 C9 H9A . . 109.5 ?
N1 C9 H9B . . 109.5 ?
H9A C9 H9B . . 109.5 ?
N1 C9 H9C . . 109.5 ?
H9A C9 H9C . . 109.5 ?
H9B C9 H9C . . 109.5 ?

loop_
_geom_bond_atom_site_label_1
_geom_bond_atom_site_label_2
_geom_bond_site_symmetry_2
_geom_bond_distance
_geom_bond_publ_flag
Sn1 Cl1 3_666 2.5630(3) ?
Sn1 Br1 3_666 2.5630(3) ?
Sn1 Br1 . 2.5630(3) y
Sn1 Cl3 3_666 2.5874(3) ?
Sn1 Br3 3_666 2.5874(3) ?
Sn1 Br2 . 2.5886(3) y
Sn1 Br3 . 2.5874(3) y
Sn1 Br2 3_666 2.5886(3) ?
Sn1 Cl2 3_666 2.5886(3) ?
N1 C8 . 1.501(4) ?
N1 C1 . 1.498(3) ?
N1 C9 . 1.498(3) ?
N1 C7 . 1.506(4) ?
C1 C6 . 1.368(4) ?
C1 C2 . 1.367(4) ?
C2 C3 . 1.375(4) ?
C2 H2 . 0.9300 ?
C3 C4 . 1.352(4) ?
C3 H3 . 0.9300 ?
C4 C5 . 1.357(5) ?
C4 H4 . 0.9300 ?
C5 C6 . 1.383(4) ?
C5 H5 . 0.9300 ?
C6 H6 . 0.9300 ?
C7 H7A . 0.9600 ?
C7 H7B . 0.9600 ?
C7 H7C . 0.9600 ?
C8 H8A . 0.9600 ?
C8 H8B . 0.9600 ?
C8 H8C . 0.9600 ?
C9 H9A . 0.9600 ?
C9 H9B . 0.9600 ?
C9 H9C . 0.9600 ?

loop_
_geom_torsion_atom_site_label_1
_geom_torsion_atom_site_label_2
_geom_torsion_atom_site_label_3
_geom_torsion_atom_site_label_4
_geom_torsion_site_symmetry_1
_geom_torsion_site_symmetry_2
_geom_torsion_site_symmetry_3
_geom_torsion_site_symmetry_4
_geom_torsion
_geom_torsion_publ_flag
C8 N1 C1 C6 . . . . 73.7(3) ?
C9 N1 C1 C6 . . . . -166.6(3) ?
C7 N1 C1 C6 . . . . -46.2(4) ?
C8 N1 C1 C2 . . . . -102.3(3) ?
C9 N1 C1 C2 . . . . 17.4(4) ?
C7 N1 C1 C2 . . . . 137.8(3) ?
C6 C1 C2 C3 . . . . 1.4(5) ?
N1 C1 C2 C3 . . . . 177.3(3) ?
C1 C2 C3 C4 . . . . -0.3(6) ?
C2 C3 C4 C5 . . . . -0.8(6) ?
C3 C4 C5 C6 . . . . 1.0(5) ?
C2 C1 C6 C5 . . . . -1.2(5) ?
N1 C1 C6 C5 . . . . -177.3(3) ?
C4 C5 C6 C1 . . . . 0.0(5) ?
